data_1532458
loop_
_publ_author_name
'Mitsudo, Koichi'
'Sato, Hidehiko'
'Yamasaki, Arata'
'Kamimoto, Natsuyo'
'Goto, Jun'
'Mandai, Hiroki'
'Suga, Seiji'

_publ_section_title
;
 Synthesis and Properties of Ethene-Bridged Terthiophenes.
;
_journal_issue 19
_journal_name_full 'Organic letters'
_journal_page_first 4858
_journal_page_last 4861
_journal_paper_doi 10.1021/acs.orglett.5b02417
_journal_volume 17
_journal_year 2015
_chemical_formula_moiety 'C32 H40 S3'
_chemical_formula_sum 'C32 H40 S3'
_chemical_formula_weight 520.82
_chemical_name_common EBTT-C8-2
_space_group_crystal_system triclinic
_space_group_IT_number 2
_space_group_name_Hall '-P 1'
_space_group_name_H-M_alt 'P -1'
_symmetry_space_group_name_Hall '-P 1'
_symmetry_space_group_name_H-M 'P -1'
_atom_sites_solution_hydrogens geom
_audit_creation_method SHELXL-2014/7
_cell_angle_alpha 73.61(4)
_cell_angle_beta 83.52(6)
_cell_angle_gamma 85.57(5)
_cell_formula_units_Z 2
_cell_length_a 10.274(13)
_cell_length_b 10.828(13)
_cell_length_c 13.620(15)
_cell_measurement_reflns_used 4338
_cell_measurement_temperature 110
_cell_measurement_theta_max 27.4
_cell_measurement_theta_min 3.1
_cell_volume 1443(3)
_computing_cell_refinement
;
Rigaku CrystalClear-SM Expert 2.0 r16
;
_computing_data_collection
;
Rigaku CrystalClear-SM Expert 2.0 r16
;
_computing_data_reduction
;
Rigaku CrystalClear-SM Expert 2.0 r16
;
_computing_molecular_graphics 'Yadokari-XG (Wakita Nemoto et al., 2009)'
_computing_publication_material 'Yadokari-XG (Wakita,Nemoto et al., 2009)'
_computing_structure_refinement 'SHELXL-2014/7 (Sheldrick, 2014)'
_computing_structure_solution 'SIR2014 (Burla, et al., 2014)'
_diffrn_ambient_temperature 110(2)
_diffrn_detector_area_resol_mean 28.5714
_diffrn_measured_fraction_theta_full 0.996
_diffrn_measured_fraction_theta_max 0.980
_diffrn_measurement_device_type
;
Rigaku CrystalClear-SM Expert 2.0 r16
;
_diffrn_measurement_method 'profile data from \w-scans'
_diffrn_radiation_type MoK\a
_diffrn_radiation_wavelength 0.71075
_diffrn_reflns_av_R_equivalents 0.0874
_diffrn_reflns_av_unetI/netI 0.1107
_diffrn_reflns_laue_measured_fraction_full 0.996
_diffrn_reflns_laue_measured_fraction_max 0.980
_diffrn_reflns_limit_h_max 13
_diffrn_reflns_limit_h_min -13
_diffrn_reflns_limit_k_max 13
_diffrn_reflns_limit_k_min -13
_diffrn_reflns_limit_l_max 17
_diffrn_reflns_limit_l_min -17
_diffrn_reflns_number 21210
_diffrn_reflns_point_group_measured_fraction_full 0.996
_diffrn_reflns_point_group_measured_fraction_max 0.980
_diffrn_reflns_theta_full 25.242
_diffrn_reflns_theta_max 27.387
_diffrn_reflns_theta_min 3.094
_diffrn_source 'Rotating Anode'
_exptl_absorpt_coefficient_mu 0.276
_exptl_absorpt_correction_T_max 1.000
_exptl_absorpt_correction_T_min 0.691
_exptl_absorpt_correction_type multi-scan
_exptl_absorpt_process_details 'REQAB (Rigaku, 1998)'
_exptl_crystal_colour Orange
_exptl_crystal_density_diffrn 1.199
_exptl_crystal_description Block
_exptl_crystal_F_000 560
_exptl_crystal_size_max 0.270
_exptl_crystal_size_mid 0.170
_exptl_crystal_size_min 0.070
_refine_diff_density_max 0.509
_refine_diff_density_min -0.469
_refine_diff_density_rms 0.084
_refine_ls_extinction_method none
_refine_ls_goodness_of_fit_ref 1.048
_refine_ls_hydrogen_treatment constr
_refine_ls_matrix_type full
_refine_ls_number_parameters 318
_refine_ls_number_reflns 6403
_refine_ls_number_restraints 0
_refine_ls_restrained_S_all 1.048
_refine_ls_R_factor_all 0.0900
_refine_ls_R_factor_gt 0.0654
_refine_ls_shift/su_max 0.001
_refine_ls_shift/su_mean 0.000
_refine_ls_structure_factor_coef Fsqd
_refine_ls_weighting_details 'w=1/[\s^2^(Fo^2^)+(0.0652P)^2^] where P=(Fo^2^+2Fc^2^)/3'
_refine_ls_weighting_scheme calc
_refine_ls_wR_factor_gt 0.1536
_refine_ls_wR_factor_ref 0.1683
_reflns_Friedel_coverage 0.000
_reflns_number_gt 4490
_reflns_number_total 6403
_reflns_threshold_expression 'I > 2\s(I)'
_cod_data_source_file ol5b02417_si_005.cif
_cod_data_source_block 1c-2
_cod_depositor_comments
;
The following automatic conversions were performed:

'_exptl_absorpt_correction_type' value 'Multi-scan' changed to
'multi-scan' according to
/usr/data/users/saulius/crontab/automatic-downloads/rss-feeds/ACS/lib/dictionaries/cif_core.dic
dictionary named 'cif_core.dic' version 2.4.2 from 2011-04-26.

Automatic conversion script
Id: cif_fix_values 3271 2015-04-21 07:52:19Z andrius 

 Adding full bibliography for 1532457--1532461.cif.
;
_cod_database_code 1532458
_shelx_shelxl_version_number 2014/7
_shelx_space_group_comment
;
The symmetry employed for this shelxl refinement is uniquely defined
by the following loop, which should always be used as a source of
symmetry information in preference to the above space-group names.
They are only intended as comments.
;
_shelx_estimated_absorpt_t_min 0.929
_shelx_estimated_absorpt_t_max 0.981

loop_
_space_group_symop_operation_xyz
'x, y, z'
'-x, -y, -z'

loop_
_atom_site_label
_atom_site_type_symbol
_atom_site_fract_x
_atom_site_fract_y
_atom_site_fract_z
_atom_site_U_iso_or_equiv
_atom_site_adp_type
_atom_site_occupancy
_atom_site_site_symmetry_order
_atom_site_calc_flag
_atom_site_refinement_flags_posn
_atom_site_refinement_flags_adp
S1 S 0.31625(8) 0.01676(7) 0.09672(5) 0.0254(2) Uani 1 1 d . .
C1 C 0.1959(3) -0.0856(3) 0.0918(2) 0.0287(7) Uani 1 1 d . .
H1 H 0.1782 -0.1035 0.0304 0.034 Uiso 1 1 calc R U
S2 S 0.45271(7) 0.16397(7) 0.26237(5) 0.02106(19) Uani 1 1 d . .
S3 S 0.63476(7) 0.35376(7) 0.36853(6) 0.0241(2) Uani 1 1 d . .
C2 C 0.1297(3) -0.1374(3) 0.1852(2) 0.0248(7) Uani 1 1 d . .
H2 H 0.0617 -0.1956 0.1955 0.030 Uiso 1 1 calc R U
C3 C 0.1735(3) -0.0945(3) 0.2676(2) 0.0207(6) Uani 1 1 d . .
C4 C 0.2758(3) -0.0075(3) 0.2286(2) 0.0203(6) Uani 1 1 d . .
C5 C 0.3296(3) 0.0497(3) 0.2949(2) 0.0190(6) Uani 1 1 d . .
C6 C 0.2832(3) 0.0186(3) 0.3996(2) 0.0186(6) Uani 1 1 d . .
C7 C 0.3489(3) 0.0881(3) 0.4559(2) 0.0181(6) Uani 1 1 d . .
C8 C 0.4425(3) 0.1701(3) 0.3912(2) 0.0183(6) Uani 1 1 d . .
C9 C 0.5147(3) 0.2458(3) 0.4325(2) 0.0197(6) Uani 1 1 d . .
C10 C 0.4912(3) 0.2410(3) 0.5385(2) 0.0200(6) Uani 1 1 d . .
C11 C 0.5745(3) 0.3276(3) 0.5640(2) 0.0232(6) Uani 1 1 d . .
H11 H 0.5736 0.3380 0.6310 0.028 Uiso 1 1 calc R U
C12 C 0.6537(3) 0.3922(3) 0.4820(2) 0.0256(7) Uani 1 1 d . .
H12 H 0.7138 0.4526 0.4861 0.031 Uiso 1 1 calc R U
C13 C 0.1829(3) -0.0705(3) 0.4380(2) 0.0200(6) Uani 1 1 d . .
H13 H 0.1533 -0.0919 0.5091 0.024 Uiso 1 1 calc R U
C14 C 0.1269(3) -0.1271(3) 0.3742(2) 0.0207(6) Uani 1 1 d . .
C15 C 0.0197(3) -0.2246(3) 0.4136(2) 0.0232(6) Uani 1 1 d . .
H15 H 0.0486 -0.3031 0.3919 0.028 Uiso 1 1 calc R U
H15A H -0.0603 -0.1878 0.3795 0.028 Uiso 1 1 calc R U
C16 C -0.0172(3) -0.2649(3) 0.5302(2) 0.0236(6) Uani 1 1 d . .
H16 H 0.0625 -0.2997 0.5653 0.028 Uiso 1 1 calc R U
H16A H -0.0507 -0.1878 0.5523 0.028 Uiso 1 1 calc R U
C17 C -0.1213(3) -0.3667(3) 0.5638(2) 0.0209(6) Uani 1 1 d . .
H17 H -0.0881 -0.4437 0.5414 0.025 Uiso 1 1 calc R U
H17A H -0.2014 -0.3318 0.5292 0.025 Uiso 1 1 calc R U
C18 C -0.1570(3) -0.4069(3) 0.6809(2) 0.0238(7) Uani 1 1 d . .
H18 H -0.0774 -0.4457 0.7147 0.029 Uiso 1 1 calc R U
H18A H -0.1845 -0.3287 0.7032 0.029 Uiso 1 1 calc R U
C19 C -0.2663(3) -0.5031(3) 0.7181(2) 0.0225(6) Uani 1 1 d . .
H19 H -0.3463 -0.4645 0.6849 0.027 Uiso 1 1 calc R U
H19A H -0.2391 -0.5816 0.6960 0.027 Uiso 1 1 calc R U
C20 C -0.2991(3) -0.5417(3) 0.8349(2) 0.0260(7) Uani 1 1 d . .
H20 H -0.3185 -0.4626 0.8578 0.031 Uiso 1 1 calc R U
H20A H -0.2213 -0.5873 0.8679 0.031 Uiso 1 1 calc R U
C21 C -0.4165(3) -0.6288(3) 0.8715(2) 0.0287(7) Uani 1 1 d . .
H21 H -0.4016 -0.7032 0.8422 0.034 Uiso 1 1 calc R U
H21A H -0.4966 -0.5798 0.8450 0.034 Uiso 1 1 calc R U
C22 C -0.4391(3) -0.6790(3) 0.9895(2) 0.0361(8) Uani 1 1 d . .
H22 H -0.3639 -0.7350 1.0157 0.054 Uiso 1 1 calc R U
H22A H -0.5188 -0.7279 1.0086 0.054 Uiso 1 1 calc R U
H22B H -0.4489 -0.6059 1.0193 0.054 Uiso 1 1 calc R U
C23 C 0.3286(3) 0.0818(3) 0.5622(2) 0.0202(6) Uani 1 1 d . .
H23 H 0.2667 0.0248 0.6054 0.024 Uiso 1 1 calc R U
C24 C 0.3972(3) 0.1571(3) 0.6043(2) 0.0197(6) Uani 1 1 d . .
C25 C 0.3691(3) 0.1540(3) 0.7174(2) 0.0226(6) Uani 1 1 d . .
H25 H 0.4536 0.1473 0.7475 0.027 Uiso 1 1 calc R U
H25A H 0.3212 0.0758 0.7541 0.027 Uiso 1 1 calc R U
C26 C 0.2884(3) 0.2729(3) 0.7356(2) 0.0228(6) Uani 1 1 d . .
H26 H 0.3415 0.3499 0.7082 0.027 Uiso 1 1 calc R U
H26A H 0.2095 0.2872 0.6975 0.027 Uiso 1 1 calc R U
C27 C 0.2460(3) 0.2567(3) 0.8504(2) 0.0226(6) Uani 1 1 d . .
H27 H 0.1881 0.1831 0.8760 0.027 Uiso 1 1 calc R U
H27A H 0.3249 0.2350 0.8886 0.027 Uiso 1 1 calc R U
C28 C 0.1738(3) 0.3762(3) 0.8741(2) 0.0267(7) Uani 1 1 d . .
H28 H 0.0938 0.3968 0.8373 0.032 Uiso 1 1 calc R U
H28A H 0.2309 0.4503 0.8475 0.032 Uiso 1 1 calc R U
C29 C 0.1345(3) 0.3591(3) 0.9898(2) 0.0265(7) Uani 1 1 d . .
H29 H 0.1080 0.4446 1.0004 0.032 Uiso 1 1 calc R U
H29A H 0.2123 0.3256 1.0278 0.032 Uiso 1 1 calc R U
C30 C 0.0214(3) 0.2670(3) 1.0358(2) 0.0250(7) Uani 1 1 d . .
H30 H -0.0575 0.3013 0.9996 0.030 Uiso 1 1 calc R U
H30A H 0.0468 0.1817 1.0245 0.030 Uiso 1 1 calc R U
C31 C -0.0121(3) 0.2506(3) 1.1518(2) 0.0312(7) Uani 1 1 d . .
H31 H -0.0392 0.3357 1.1629 0.037 Uiso 1 1 calc R U
H31A H 0.0675 0.2181 1.1878 0.037 Uiso 1 1 calc R U
C32 C -0.1230(4) 0.1565(4) 1.1989(3) 0.0435(9) Uani 1 1 d . .
H32 H -0.2035 0.1907 1.1664 0.065 Uiso 1 1 calc R U
H32A H -0.1384 0.1468 1.2729 0.065 Uiso 1 1 calc R U
H32B H -0.0973 0.0724 1.1871 0.065 Uiso 1 1 calc R U

loop_
_atom_site_aniso_label
_atom_site_aniso_U_11
_atom_site_aniso_U_22
_atom_site_aniso_U_33
_atom_site_aniso_U_23
_atom_site_aniso_U_13
_atom_site_aniso_U_12
S1 0.0334(5) 0.0280(4) 0.0149(4) -0.0053(3) 0.0005(3) -0.0080(3)
C1 0.0365(19) 0.0304(18) 0.0227(15) -0.0111(14) -0.0056(14) -0.0057(14)
S2 0.0248(4) 0.0224(4) 0.0147(3) -0.0032(3) 0.0026(3) -0.0074(3)
S3 0.0239(4) 0.0247(4) 0.0228(4) -0.0045(3) 0.0021(3) -0.0099(3)
C2 0.0287(17) 0.0240(16) 0.0233(15) -0.0079(13) -0.0021(13) -0.0056(13)
C3 0.0224(16) 0.0214(15) 0.0189(14) -0.0062(12) -0.0021(12) -0.0011(12)
C4 0.0256(16) 0.0194(15) 0.0146(13) -0.0033(11) -0.0002(11) -0.0016(12)
C5 0.0198(15) 0.0188(15) 0.0169(14) -0.0027(11) 0.0008(11) -0.0042(11)
C6 0.0203(15) 0.0199(15) 0.0160(13) -0.0058(11) -0.0005(11) -0.0013(11)
C7 0.0197(15) 0.0170(14) 0.0177(13) -0.0053(11) 0.0002(11) -0.0032(11)
C8 0.0185(14) 0.0195(15) 0.0153(13) -0.0028(11) 0.0020(11) -0.0036(11)
C9 0.0200(15) 0.0178(15) 0.0209(14) -0.0049(12) 0.0015(12) -0.0047(11)
C10 0.0195(15) 0.0202(15) 0.0195(14) -0.0043(12) -0.0025(12) -0.0008(12)
C11 0.0237(16) 0.0250(16) 0.0225(15) -0.0080(13) -0.0041(12) -0.0035(12)
C12 0.0238(16) 0.0261(17) 0.0294(17) -0.0098(14) -0.0035(13) -0.0072(13)
C13 0.0218(15) 0.0192(15) 0.0176(14) -0.0031(12) 0.0023(11) -0.0055(12)
C14 0.0218(15) 0.0203(15) 0.0203(14) -0.0065(12) 0.0004(12) -0.0030(12)
C15 0.0221(16) 0.0241(16) 0.0234(15) -0.0066(13) 0.0015(12) -0.0068(12)
C16 0.0244(16) 0.0223(16) 0.0248(15) -0.0067(13) -0.0009(13) -0.0056(12)
C17 0.0178(14) 0.0185(15) 0.0253(15) -0.0041(12) 0.0011(12) -0.0058(11)
C18 0.0250(16) 0.0251(16) 0.0214(15) -0.0049(13) -0.0023(12) -0.0071(13)
C19 0.0228(16) 0.0238(16) 0.0205(15) -0.0045(12) -0.0009(12) -0.0066(12)
C20 0.0276(17) 0.0292(17) 0.0208(15) -0.0051(13) -0.0009(13) -0.0079(13)
C21 0.0276(17) 0.0315(18) 0.0229(16) 0.0001(14) -0.0005(13) -0.0073(14)
C22 0.037(2) 0.041(2) 0.0231(16) 0.0013(15) 0.0057(14) -0.0101(16)
C23 0.0204(15) 0.0210(15) 0.0181(14) -0.0042(12) 0.0006(11) -0.0022(12)
C24 0.0227(15) 0.0185(15) 0.0169(14) -0.0045(12) -0.0001(12) 0.0004(12)
C25 0.0294(17) 0.0216(16) 0.0169(14) -0.0053(12) -0.0003(12) -0.0034(12)
C26 0.0260(16) 0.0263(16) 0.0155(14) -0.0046(12) -0.0011(12) -0.0042(13)
C27 0.0264(16) 0.0225(16) 0.0177(14) -0.0046(12) 0.0028(12) -0.0057(12)
C28 0.0305(17) 0.0255(17) 0.0224(15) -0.0057(13) 0.0040(13) -0.0039(13)
C29 0.0290(17) 0.0248(17) 0.0267(16) -0.0104(13) 0.0051(13) -0.0059(13)
C30 0.0246(16) 0.0305(17) 0.0216(15) -0.0110(13) 0.0021(12) -0.0036(13)
C31 0.0343(19) 0.0366(19) 0.0233(16) -0.0107(14) 0.0036(14) -0.0060(15)
C32 0.043(2) 0.052(2) 0.0302(19) -0.0062(17) 0.0106(16) -0.0113(18)

loop_
_atom_type_symbol
_atom_type_description
_atom_type_scat_dispersion_real
_atom_type_scat_dispersion_imag
_atom_type_scat_source
C C 0.0033 0.0016 'International Tables Vol C Tables 4.2.6.8 and 6.1.1.4'
H H 0.0000 0.0000 'International Tables Vol C Tables 4.2.6.8 and 6.1.1.4'
S S 0.1246 0.1234 'International Tables Vol C Tables 4.2.6.8 and 6.1.1.4'

loop_
_geom_angle_atom_site_label_1
_geom_angle_atom_site_label_2
_geom_angle_atom_site_label_3
_geom_angle
C1 S1 C4 91.08(15)
C2 C1 S1 113.1(2)
C2 C1 H1 123.5
S1 C1 H1 123.5
C8 S2 C5 90.53(14)
C12 S3 C9 90.77(15)
C1 C2 C3 113.3(3)
C1 C2 H2 123.3
C3 C2 H2 123.3
C4 C3 C14 120.5(3)
C4 C3 C2 110.4(3)
C14 C3 C2 129.1(3)
C5 C4 C3 119.9(3)
C5 C4 S1 128.0(2)
C3 C4 S1 112.2(2)
C6 C5 C4 119.7(3)
C6 C5 S2 112.7(2)
C4 C5 S2 127.5(2)
C5 C6 C13 119.8(3)
C5 C6 C7 112.0(3)
C13 C6 C7 128.1(3)
C8 C7 C23 119.9(3)
C8 C7 C6 111.8(3)
C23 C7 C6 128.3(3)
C9 C8 C7 119.6(3)
C9 C8 S2 127.6(2)
C7 C8 S2 112.8(2)
C8 C9 C10 120.0(3)
C8 C9 S3 128.1(2)
C10 C9 S3 111.9(2)
C9 C10 C24 120.4(3)
C9 C10 C11 110.7(3)
C24 C10 C11 128.9(3)
C12 C11 C10 113.0(3)
C12 C11 H11 123.5
C10 C11 H11 123.5
C11 C12 S3 113.6(2)
C11 C12 H12 123.2
S3 C12 H12 123.2
C14 C13 C6 121.7(3)
C14 C13 H13 119.1
C6 C13 H13 119.1
C13 C14 C3 118.4(3)
C13 C14 C15 122.9(3)
C3 C14 C15 118.7(3)
C14 C15 C16 116.2(2)
C14 C15 H15 108.2
C16 C15 H15 108.2
C14 C15 H15A 108.2
C16 C15 H15A 108.2
H15 C15 H15A 107.4
C17 C16 C15 113.0(2)
C17 C16 H16 109.0
C15 C16 H16 109.0
C17 C16 H16A 109.0
C15 C16 H16A 109.0
H16 C16 H16A 107.8
C16 C17 C18 112.5(2)
C16 C17 H17 109.1
C18 C17 H17 109.1
C16 C17 H17A 109.1
C18 C17 H17A 109.1
H17 C17 H17A 107.8
C19 C18 C17 114.7(2)
C19 C18 H18 108.6
C17 C18 H18 108.6
C19 C18 H18A 108.6
C17 C18 H18A 108.6
H18 C18 H18A 107.6
C20 C19 C18 113.5(2)
C20 C19 H19 108.9
C18 C19 H19 108.9
C20 C19 H19A 108.9
C18 C19 H19A 108.9
H19 C19 H19A 107.7
C19 C20 C21 113.5(2)
C19 C20 H20 108.9
C21 C20 H20 108.9
C19 C20 H20A 108.9
C21 C20 H20A 108.9
H20 C20 H20A 107.7
C20 C21 C22 113.0(3)
C20 C21 H21 109.0
C22 C21 H21 109.0
C20 C21 H21A 109.0
C22 C21 H21A 109.0
H21 C21 H21A 107.8
C21 C22 H22 109.5
C21 C22 H22A 109.5
H22 C22 H22A 109.5
C21 C22 H22B 109.5
H22 C22 H22B 109.5
H22A C22 H22B 109.5
C24 C23 C7 121.5(3)
C24 C23 H23 119.2
C7 C23 H23 119.2
C23 C24 C10 118.6(3)
C23 C24 C25 120.8(3)
C10 C24 C25 120.6(3)
C24 C25 C26 114.0(2)
C24 C25 H25 108.8
C26 C25 H25 108.8
C24 C25 H25A 108.8
C26 C25 H25A 108.8
H25 C25 H25A 107.7
C27 C26 C25 112.0(2)
C27 C26 H26 109.2
C25 C26 H26 109.2
C27 C26 H26A 109.2
C25 C26 H26A 109.2
H26 C26 H26A 107.9
C28 C27 C26 114.4(2)
C28 C27 H27 108.7
C26 C27 H27 108.7
C28 C27 H27A 108.7
C26 C27 H27A 108.7
H27 C27 H27A 107.6
C27 C28 C29 113.6(3)
C27 C28 H28 108.8
C29 C28 H28 108.8
C27 C28 H28A 108.8
C29 C28 H28A 108.8
H28 C28 H28A 107.7
C28 C29 C30 114.1(3)
C28 C29 H29 108.7
C30 C29 H29 108.7
C28 C29 H29A 108.7
C30 C29 H29A 108.7
H29 C29 H29A 107.6
C31 C30 C29 112.2(2)
C31 C30 H30 109.2
C29 C30 H30 109.2
C31 C30 H30A 109.2
C29 C30 H30A 109.2
H30 C30 H30A 107.9
C30 C31 C32 112.6(3)
C30 C31 H31 109.1
C32 C31 H31 109.1
C30 C31 H31A 109.1
C32 C31 H31A 109.1
H31 C31 H31A 107.8
C31 C32 H32 109.5
C31 C32 H32A 109.5
H32 C32 H32A 109.5
C31 C32 H32B 109.5
H32 C32 H32B 109.5
H32A C32 H32B 109.5

loop_
_geom_bond_atom_site_label_1
_geom_bond_atom_site_label_2
_geom_bond_distance
S1 C1 1.742(4)
S1 C4 1.746(3)
C1 C2 1.362(4)
C1 H1 0.9500
S2 C8 1.766(3)
S2 C5 1.770(3)
S3 C12 1.745(3)
S3 C9 1.747(3)
C2 C3 1.455(4)
C2 H2 0.9500
C3 C4 1.421(4)
C3 C14 1.430(4)
C4 C5 1.410(4)
C5 C6 1.406(4)
C6 C13 1.419(4)
C6 C7 1.459(4)
C7 C8 1.410(4)
C7 C23 1.422(4)
C8 C9 1.410(4)
C9 C10 1.424(4)
C10 C24 1.429(4)
C10 C11 1.451(4)
C11 C12 1.356(4)
C11 H11 0.9500
C12 H12 0.9500
C13 C14 1.389(4)
C13 H13 0.9500
C14 C15 1.531(4)
C15 C16 1.535(4)
C15 H15 0.9900
C15 H15A 0.9900
C16 C17 1.534(4)
C16 H16 0.9900
C16 H16A 0.9900
C17 C18 1.539(4)
C17 H17 0.9900
C17 H17A 0.9900
C18 C19 1.535(4)
C18 H18 0.9900
C18 H18A 0.9900
C19 C20 1.531(4)
C19 H19 0.9900
C19 H19A 0.9900
C20 C21 1.539(4)
C20 H20 0.9900
C20 H20A 0.9900
C21 C22 1.541(4)
C21 H21 0.9900
C21 H21A 0.9900
C22 H22 0.9800
C22 H22A 0.9800
C22 H22B 0.9800
C23 C24 1.391(4)
C23 H23 0.9500
C24 C25 1.525(4)
C25 C26 1.541(4)
C25 H25 0.9900
C25 H25A 0.9900
C26 C27 1.540(4)
C26 H26 0.9900
C26 H26A 0.9900
C27 C28 1.537(4)
C27 H27 0.9900
C27 H27A 0.9900
C28 C29 1.544(4)
C28 H28 0.9900
C28 H28A 0.9900
C29 C30 1.549(4)
C29 H29 0.9900
C29 H29A 0.9900
C30 C31 1.540(4)
C30 H30 0.9900
C30 H30A 0.9900
C31 C32 1.547(5)
C31 H31 0.9900
C31 H31A 0.9900
C32 H32 0.9800
C32 H32A 0.9800
C32 H32B 0.9800

loop_
_geom_torsion_atom_site_label_1
_geom_torsion_atom_site_label_2
_geom_torsion_atom_site_label_3
_geom_torsion_atom_site_label_4
_geom_torsion
C4 S1 C1 C2 -1.0(2)
S1 C1 C2 C3 0.6(3)
C1 C2 C3 C4 0.3(4)
C1 C2 C3 C14 179.4(3)
C14 C3 C4 C5 -1.5(4)
C2 C3 C4 C5 177.7(3)
C14 C3 C4 S1 179.8(2)
C2 C3 C4 S1 -1.0(3)
C1 S1 C4 C5 -177.4(3)
C1 S1 C4 C3 1.1(2)
C3 C4 C5 C6 1.0(4)
S1 C4 C5 C6 179.5(2)
C3 C4 C5 S2 -177.7(2)
S1 C4 C5 S2 0.8(4)
C8 S2 C5 C6 0.2(2)
C8 S2 C5 C4 179.0(3)
C4 C5 C6 C13 0.3(4)
S2 C5 C6 C13 179.2(2)
C4 C5 C6 C7 -179.3(3)
S2 C5 C6 C7 -0.4(3)
C5 C6 C7 C8 0.4(3)
C13 C6 C7 C8 -179.1(3)
C5 C6 C7 C23 -179.9(3)
C13 C6 C7 C23 0.6(5)
C23 C7 C8 C9 -0.3(4)
C6 C7 C8 C9 179.4(2)
C23 C7 C8 S2 -180.0(2)
C6 C7 C8 S2 -0.3(3)
C5 S2 C8 C9 -179.6(3)
C5 S2 C8 C7 0.1(2)
C7 C8 C9 C10 -1.2(4)
S2 C8 C9 C10 178.4(2)
C7 C8 C9 S3 -180.0(2)
S2 C8 C9 S3 -0.3(4)
C12 S3 C9 C8 178.9(3)
C12 S3 C9 C10 0.0(2)
C8 C9 C10 C24 1.7(4)
S3 C9 C10 C24 -179.3(2)
C8 C9 C10 C11 -179.1(3)
S3 C9 C10 C11 -0.1(3)
C9 C10 C11 C12 0.2(4)
C24 C10 C11 C12 179.3(3)
C10 C11 C12 S3 -0.1(3)
C9 S3 C12 C11 0.1(2)
C5 C6 C13 C14 -1.1(4)
C7 C6 C13 C14 178.4(3)
C6 C13 C14 C3 0.6(4)
C6 C13 C14 C15 179.3(2)
C4 C3 C14 C13 0.7(4)
C2 C3 C14 C13 -178.3(3)
C4 C3 C14 C15 -178.0(2)
C2 C3 C14 C15 2.9(4)
C13 C14 C15 C16 -4.1(4)
C3 C14 C15 C16 174.6(2)
C14 C15 C16 C17 -177.7(2)
C15 C16 C17 C18 179.7(2)
C16 C17 C18 C19 176.8(2)
C17 C18 C19 C20 179.8(2)
C18 C19 C20 C21 175.0(2)
C19 C20 C21 C22 173.7(3)
C8 C7 C23 C24 1.4(4)
C6 C7 C23 C24 -178.3(3)
C7 C23 C24 C10 -0.9(4)
C7 C23 C24 C25 176.9(2)
C9 C10 C24 C23 -0.6(4)
C11 C10 C24 C23 -179.7(3)
C9 C10 C24 C25 -178.5(2)
C11 C10 C24 C25 2.5(4)
C23 C24 C25 C26 -104.1(3)
C10 C24 C25 C26 73.6(4)
C24 C25 C26 C27 171.9(2)
C25 C26 C27 C28 175.7(3)
C26 C27 C28 C29 -178.8(2)
C27 C28 C29 C30 -71.5(3)
C28 C29 C30 C31 178.7(2)
C29 C30 C31 C32 -178.8(3)
